data_4332817
loop_
_publ_author_name
'Fan, Sai-Rong'
'Zhu, Long-Guan'

_publ_section_title
;
 Influence of the Reaction Conditions on the Self-assembly of Lead(II)
 5-Sulfosalicylate Coordination Polymers with Chelating Amine Ligands
;
_journal_issue 19
_journal_name_full 'Inorganic Chemistry'
_journal_page_first 7935
_journal_page_last 7942
_journal_paper_doi 10.1021/ic060871v
_journal_volume 45
_journal_year 2006
_chemical_formula_sum 'C22 H19 N3 O7 Pb S'
_chemical_formula_weight 676.65
_chemical_name_systematic
;
 ?
;
_space_group_IT_number 14
_symmetry_space_group_name_Hall '-P 2yn'
_symmetry_space_group_name_H-M 'P 1 21/n 1'
_atom_sites_solution_hydrogens geom
_atom_sites_solution_primary direct
_atom_sites_solution_secondary difmap
_audit_creation_method SHELXL-97
_cell_angle_alpha 90.00
_cell_angle_beta 94.6270(10)
_cell_angle_gamma 90.00
_cell_formula_units_Z 4
_cell_length_a 11.4005(5)
_cell_length_b 15.2010(7)
_cell_length_c 12.6626(6)
_cell_measurement_temperature 295(2)
_cell_volume 2187.26(17)
_computing_structure_refinement 'SHELXL-97 (Sheldrick, 1997)'
_diffrn_ambient_temperature 295(2)
_diffrn_measured_fraction_theta_full 0.995
_diffrn_measured_fraction_theta_max 0.995
_diffrn_radiation_monochromator graphite
_diffrn_radiation_source 'fine-focus sealed tube'
_diffrn_radiation_type MoK\a
_diffrn_radiation_wavelength 0.71073
_diffrn_reflns_av_R_equivalents 0.0201
_diffrn_reflns_av_sigmaI/netI 0.0258
_diffrn_reflns_limit_h_max 13
_diffrn_reflns_limit_h_min -11
_diffrn_reflns_limit_k_max 18
_diffrn_reflns_limit_k_min -13
_diffrn_reflns_limit_l_max 15
_diffrn_reflns_limit_l_min -14
_diffrn_reflns_number 11600
_diffrn_reflns_theta_full 25.50
_diffrn_reflns_theta_max 25.50
_diffrn_reflns_theta_min 2.10
_exptl_absorpt_coefficient_mu 7.861
_exptl_absorpt_correction_T_max 0.3484
_exptl_absorpt_correction_T_min 0.1135
_exptl_crystal_density_diffrn 2.055
_exptl_crystal_density_method 'not measured'
_exptl_crystal_F_000 1304
_exptl_crystal_size_max 0.49
_exptl_crystal_size_mid 0.18
_exptl_crystal_size_min 0.17
_refine_diff_density_max 0.970
_refine_diff_density_min -0.393
_refine_diff_density_rms 0.091
_refine_ls_extinction_method none
_refine_ls_goodness_of_fit_ref 1.080
_refine_ls_hydrogen_treatment mixed
_refine_ls_matrix_type full
_refine_ls_number_parameters 310
_refine_ls_number_reflns 4057
_refine_ls_number_restraints 0
_refine_ls_restrained_S_all 1.080
_refine_ls_R_factor_all 0.0262
_refine_ls_R_factor_gt 0.0222
_refine_ls_shift/su_max 0.002
_refine_ls_shift/su_mean 0.000
_refine_ls_structure_factor_coef Fsqd
_refine_ls_weighting_details 'calc w=1/[\s^2^(Fo^2^)+(0.0309P)^2^+0.5500P] where P=(Fo^2^+2Fc^2^)/3'
_refine_ls_weighting_scheme calc
_refine_ls_wR_factor_gt 0.0549
_refine_ls_wR_factor_ref 0.0562
_reflns_number_gt 3632
_reflns_number_total 4057
_reflns_threshold_expression >2sigma(I)
_cod_data_source_file ic060871vsup1.cif
_cod_data_source_block comp-3
_cod_database_code 4332817

loop_
_symmetry_equiv_pos_as_xyz
'x, y, z'
'-x+1/2, y+1/2, -z+1/2'
'-x, -y, -z'
'x-1/2, -y-1/2, z-1/2'

loop_
_atom_site_label
_atom_site_type_symbol
_atom_site_fract_x
_atom_site_fract_y
_atom_site_fract_z
_atom_site_U_iso_or_equiv
_atom_site_adp_type
_atom_site_occupancy
_atom_site_symmetry_multiplicity
_atom_site_calc_flag
_atom_site_refinement_flags
Pb1 Pb 0.844976(11) 0.043727(9) 0.117464(10) 0.02962(6) Uani 1 1 d .
S1 S 0.15030(8) 0.10951(6) 0.12405(7) 0.0315(2) Uani 1 1 d .
O1 O 0.6193(2) 0.0865(2) 0.1190(2) 0.0464(7) Uani 1 1 d .
O2 O 0.6661(2) -0.05371(18) 0.1378(3) 0.0473(7) Uani 1 1 d .
O3 O 0.5102(3) -0.16993(19) 0.1539(3) 0.0519(8) Uani 1 1 d .
H3 H 0.5759 -0.1502 0.1462 0.078 Uiso 1 1 calc R
O4 O 0.0615(2) 0.0822(2) 0.1943(2) 0.0407(6) Uani 1 1 d .
O5 O 0.1038(3) 0.1059(2) 0.0134(2) 0.0516(8) Uani 1 1 d .
O6 O 0.2063(3) 0.19162(19) 0.1536(3) 0.0557(8) Uani 1 1 d .
O7 O 0.8527(3) 0.2189(3) 0.0892(4) 0.0798(12) Uani 1 1 d .
N1 N 0.8219(3) 0.0929(2) 0.3012(2) 0.0334(7) Uani 1 1 d .
N2 N 0.8961(3) -0.0728(2) 0.2569(2) 0.0313(7) Uani 1 1 d .
N3 N 0.9223(3) 0.3325(3) 0.0002(3) 0.0584(10) Uani 1 1 d .
C1 C 0.5904(3) 0.0087(3) 0.1298(3) 0.0345(8) Uani 1 1 d .
C2 C 0.4643(3) -0.0155(2) 0.1368(3) 0.0291(8) Uani 1 1 d .
C3 C 0.4322(3) -0.1037(3) 0.1522(3) 0.0361(9) Uani 1 1 d .
C4 C 0.3158(4) -0.1241(3) 0.1666(3) 0.0420(9) Uani 1 1 d .
H4 H 0.2949 -0.1817 0.1812 0.050 Uiso 1 1 calc R
C5 C 0.2315(4) -0.0594(3) 0.1593(3) 0.0367(9) Uani 1 1 d .
H5 H 0.1536 -0.0738 0.1680 0.044 Uiso 1 1 calc R
C6 C 0.2611(3) 0.0277(2) 0.1390(3) 0.0284(8) Uani 1 1 d .
C7 C 0.3770(4) 0.0485(2) 0.1290(3) 0.0309(8) Uani 1 1 d .
H7 H 0.3975 0.1066 0.1168 0.037 Uiso 1 1 calc R
C8 C 0.7907(3) 0.1744(3) 0.3231(3) 0.0424(10) Uani 1 1 d .
H8 H 0.7821 0.2150 0.2680 0.051 Uiso 1 1 calc R
C9 C 0.7701(4) 0.2024(3) 0.4250(4) 0.0502(11) Uani 1 1 d .
H9 H 0.7470 0.2600 0.4371 0.060 Uiso 1 1 calc R
C10 C 0.7846(4) 0.1436(3) 0.5066(3) 0.0494(11) Uani 1 1 d .
H10 H 0.7715 0.1609 0.5751 0.059 Uiso 1 1 calc R
C11 C 0.8189(4) 0.0576(3) 0.4870(3) 0.0407(10) Uani 1 1 d .
C12 C 0.8394(4) -0.0083(4) 0.5684(3) 0.0534(12) Uani 1 1 d .
H12 H 0.8277 0.0064 0.6380 0.064 Uiso 1 1 calc R
C13 C 0.8745(4) -0.0896(4) 0.5468(3) 0.0532(12) Uani 1 1 d .
H13 H 0.8872 -0.1302 0.6015 0.064 Uiso 1 1 calc R
C14 C 0.8928(3) -0.1149(3) 0.4416(3) 0.0396(9) Uani 1 1 d .
C15 C 0.9285(4) -0.1998(3) 0.4147(3) 0.0466(10) Uani 1 1 d .
H15 H 0.9382 -0.2434 0.4663 0.056 Uiso 1 1 calc R
C16 C 0.9490(4) -0.2180(3) 0.3121(3) 0.0466(10) Uani 1 1 d .
H16 H 0.9746 -0.2736 0.2938 0.056 Uiso 1 1 calc R
C17 C 0.9312(3) -0.1531(2) 0.2355(3) 0.0377(9) Uani 1 1 d .
H17 H 0.9446 -0.1668 0.1659 0.045 Uiso 1 1 calc R
C18 C 0.8757(3) -0.0536(2) 0.3591(3) 0.0323(8) Uani 1 1 d .
C19 C 0.8380(3) 0.0342(2) 0.3818(3) 0.0328(8) Uani 1 1 d .
C20 C 0.8745(6) 0.2537(4) 0.0101(6) 0.0856(18) Uani 1 1 d .
H20 H 0.8562 0.2225 -0.0523 0.103 Uiso 1 1 calc R
C21 C 0.9328(6) 0.3688(5) -0.1052(5) 0.100(2) Uani 1 1 d .
H21A H 0.9053 0.3265 -0.1577 0.149 Uiso 1 1 calc R
H21B H 1.0137 0.3826 -0.1135 0.149 Uiso 1 1 calc R
H21C H 0.8863 0.4214 -0.1138 0.149 Uiso 1 1 calc R
C22 C 0.9593(7) 0.3860(5) 0.0877(6) 0.119(3) Uani 1 1 d .
H22A H 0.9619 0.3516 0.1514 0.179 Uiso 1 1 calc R
H22B H 0.9049 0.4337 0.0926 0.179 Uiso 1 1 calc R
H22C H 1.0362 0.4090 0.0785 0.179 Uiso 1 1 calc R

loop_
_atom_site_aniso_label
_atom_site_aniso_U_11
_atom_site_aniso_U_22
_atom_site_aniso_U_33
_atom_site_aniso_U_23
_atom_site_aniso_U_13
_atom_site_aniso_U_12
Pb1 0.02943(9) 0.03154(10) 0.02834(9) 0.00299(5) 0.00505(6) 0.00152(6)
S1 0.0295(5) 0.0342(5) 0.0317(5) 0.0016(4) 0.0083(4) 0.0012(4)
O1 0.0311(15) 0.0462(18) 0.062(2) -0.0056(14) 0.0068(13) -0.0057(13)
O2 0.0286(15) 0.0523(19) 0.061(2) 0.0056(14) 0.0044(14) 0.0084(13)
O3 0.0435(17) 0.0389(16) 0.073(2) 0.0027(15) 0.0053(16) 0.0113(14)
O4 0.0260(13) 0.0597(18) 0.0378(15) 0.0082(13) 0.0104(11) 0.0016(13)
O5 0.0564(19) 0.067(2) 0.0315(15) 0.0068(13) 0.0052(13) 0.0248(16)
O6 0.0426(17) 0.0320(16) 0.094(2) -0.0082(15) 0.0151(16) -0.0004(13)
O7 0.089(3) 0.060(2) 0.094(3) 0.025(2) 0.033(2) 0.011(2)
N1 0.0300(16) 0.0351(18) 0.0356(17) -0.0015(14) 0.0059(13) -0.0008(14)
N2 0.0297(16) 0.0325(17) 0.0314(16) 0.0038(13) 0.0014(13) -0.0009(14)
N3 0.061(3) 0.040(2) 0.075(3) 0.0046(19) 0.008(2) -0.0070(19)
C1 0.030(2) 0.046(2) 0.0279(19) -0.0034(16) -0.0001(15) 0.0000(18)
C2 0.0275(18) 0.0334(19) 0.0259(18) -0.0019(15) -0.0009(14) 0.0010(16)
C3 0.036(2) 0.035(2) 0.037(2) -0.0008(16) -0.0018(17) 0.0022(17)
C4 0.042(2) 0.031(2) 0.053(2) 0.0047(18) 0.0056(19) -0.0062(18)
C5 0.033(2) 0.040(2) 0.037(2) 0.0037(16) 0.0046(17) -0.0062(17)
C6 0.0271(19) 0.034(2) 0.0246(17) 0.0000(14) 0.0023(15) -0.0011(15)
C7 0.0327(19) 0.032(2) 0.0283(19) -0.0025(14) 0.0063(15) -0.0062(16)
C8 0.041(2) 0.042(2) 0.045(2) -0.0043(18) 0.0062(18) 0.0075(19)
C9 0.049(3) 0.049(3) 0.055(3) -0.013(2) 0.013(2) 0.007(2)
C10 0.043(2) 0.064(3) 0.042(2) -0.019(2) 0.0082(19) -0.004(2)
C11 0.036(2) 0.056(3) 0.031(2) -0.0053(17) 0.0028(17) -0.0097(19)
C12 0.057(3) 0.078(4) 0.026(2) 0.001(2) 0.0029(19) -0.012(3)
C13 0.053(3) 0.072(3) 0.034(2) 0.014(2) 0.001(2) -0.014(3)
C14 0.036(2) 0.049(3) 0.034(2) 0.0102(17) 0.0021(16) -0.0104(18)
C15 0.049(2) 0.046(3) 0.043(2) 0.018(2) -0.0034(19) -0.004(2)
C16 0.055(3) 0.032(2) 0.052(3) 0.0034(19) 0.000(2) 0.003(2)
C17 0.042(2) 0.035(2) 0.035(2) 0.0039(16) 0.0030(17) -0.0005(18)
C18 0.0270(19) 0.039(2) 0.0303(19) 0.0036(15) 0.0012(15) -0.0064(16)
C19 0.0248(19) 0.043(2) 0.0310(19) -0.0012(16) 0.0040(15) -0.0074(16)
C20 0.077(4) 0.079(4) 0.101(5) -0.021(4) 0.008(4) 0.001(4)
C21 0.105(5) 0.135(6) 0.060(4) 0.008(4) 0.018(3) 0.021(5)
C22 0.151(7) 0.126(7) 0.079(5) -0.034(4) -0.004(5) -0.035(6)

loop_
_atom_type_symbol
_atom_type_description
_atom_type_scat_dispersion_real
_atom_type_scat_dispersion_imag
_atom_type_scat_source
C C 0.0033 0.0016 'International Tables Vol C Tables 4.2.6.8 and 6.1.1.4'
H H 0.0000 0.0000 'International Tables Vol C Tables 4.2.6.8 and 6.1.1.4'
N N 0.0061 0.0033 'International Tables Vol C Tables 4.2.6.8 and 6.1.1.4'
O O 0.0106 0.0060 'International Tables Vol C Tables 4.2.6.8 and 6.1.1.4'
S S 0.1246 0.1234 'International Tables Vol C Tables 4.2.6.8 and 6.1.1.4'
Pb Pb -3.3944 10.1111 'International Tables Vol C Tables 4.2.6.8 and 6.1.1.4'

loop_
_geom_angle_atom_site_label_1
_geom_angle_atom_site_label_2
_geom_angle_atom_site_label_3
_geom_angle
_geom_angle_site_symmetry_1
_geom_angle_site_symmetry_3
N1 Pb1 N2 65.94(10) . .
N1 Pb1 O2 86.21(10) . .
N2 Pb1 O2 70.41(9) . .
N1 Pb1 O4 75.78(9) . 1_655
N2 Pb1 O4 75.10(9) . 1_655
O2 Pb1 O4 145.23(9) . 1_655
N1 Pb1 O1 75.12(10) . .
N2 Pb1 O1 109.55(9) . .
O2 Pb1 O1 50.10(8) . .
O4 Pb1 O1 145.01(9) 1_655 .
N1 Pb1 O7 80.43(12) . .
N2 Pb1 O7 140.92(12) . .
O2 Pb1 O7 128.59(10) . .
O4 Pb1 O7 77.89(11) 1_655 .
O1 Pb1 O7 78.50(10) . .
N1 Pb1 O5 144.50(9) . 3_655
N2 Pb1 O5 78.73(9) . 3_655
O2 Pb1 O5 78.56(9) . 3_655
O4 Pb1 O5 99.14(9) 1_655 3_655
O1 Pb1 O5 115.85(9) . 3_655
O7 Pb1 O5 133.63(11) . 3_655
O6 S1 O5 113.7(2) . .
O6 S1 O4 113.77(18) . .
O5 S1 O4 111.01(17) . .
O6 S1 C6 106.50(17) . .
O5 S1 C6 106.08(17) . .
O4 S1 C6 104.99(16) . .
C1 O1 Pb1 91.9(2) . .
C1 O2 Pb1 95.8(2) . .
C3 O3 H3 109.5 . .
S1 O4 Pb1 120.73(15) . 1_455
C20 O7 Pb1 124.7(4) . .
C8 N1 C19 118.7(3) . .
C8 N1 Pb1 121.9(3) . .
C19 N1 Pb1 119.4(2) . .
C17 N2 C18 118.1(3) . .
C17 N2 Pb1 124.0(2) . .
C18 N2 Pb1 117.6(2) . .
C20 N3 C22 123.1(6) . .
C20 N3 C21 119.5(6) . .
C22 N3 C21 117.3(5) . .
O1 C1 O2 122.1(3) . .
O1 C1 C2 120.5(4) . .
O2 C1 C2 117.3(4) . .
C7 C2 C3 118.9(3) . .
C7 C2 C1 120.7(3) . .
C3 C2 C1 120.3(3) . .
O3 C3 C4 117.9(4) . .
O3 C3 C2 122.5(3) . .
C4 C3 C2 119.5(3) . .
C5 C4 C3 120.1(4) . .
C5 C4 H4 119.9 . .
C3 C4 H4 119.9 . .
C4 C5 C6 120.9(4) . .
C4 C5 H5 119.5 . .
C6 C5 H5 119.5 . .
C7 C6 C5 118.9(3) . .
C7 C6 S1 120.8(3) . .
C5 C6 S1 120.3(3) . .
C6 C7 C2 121.4(3) . .
C6 C7 H7 119.3 . .
C2 C7 H7 119.3 . .
N1 C8 C9 123.1(4) . .
N1 C8 H8 118.5 . .
C9 C8 H8 118.5 . .
C10 C9 C8 118.7(4) . .
C10 C9 H9 120.7 . .
C8 C9 H9 120.7 . .
C9 C10 C11 119.9(4) . .
C9 C10 H10 120.0 . .
C11 C10 H10 120.0 . .
C10 C11 C19 118.1(4) . .
C10 C11 C12 123.8(4) . .
C19 C11 C12 118.1(4) . .
C13 C12 C11 122.1(4) . .
C13 C12 H12 119.0 . .
C11 C12 H12 119.0 . .
C12 C13 C14 120.8(4) . .
C12 C13 H13 119.6 . .
C14 C13 H13 119.6 . .
C18 C14 C15 117.1(4) . .
C18 C14 C13 119.8(4) . .
C15 C14 C13 123.0(4) . .
C16 C15 C14 119.5(4) . .
C16 C15 H15 120.3 . .
C14 C15 H15 120.3 . .
C15 C16 C17 119.6(4) . .
C15 C16 H16 120.2 . .
C17 C16 H16 120.2 . .
N2 C17 C16 122.9(4) . .
N2 C17 H17 118.5 . .
C16 C17 H17 118.5 . .
N2 C18 C14 122.7(4) . .
N2 C18 C19 117.7(3) . .
C14 C18 C19 119.6(4) . .
N1 C19 C11 121.5(4) . .
N1 C19 C18 118.9(3) . .
C11 C19 C18 119.5(4) . .
O7 C20 N3 127.0(7) . .
O7 C20 H20 116.5 . .
N3 C20 H20 116.5 . .
N3 C21 H21A 109.5 . .
N3 C21 H21B 109.5 . .
H21A C21 H21B 109.5 . .
N3 C21 H21C 109.5 . .
H21A C21 H21C 109.5 . .
H21B C21 H21C 109.5 . .
N3 C22 H22A 109.5 . .
N3 C22 H22B 109.5 . .
H22A C22 H22B 109.5 . .
N3 C22 H22C 109.5 . .
H22A C22 H22C 109.5 . .
H22B C22 H22C 109.5 . .

loop_
_geom_bond_atom_site_label_1
_geom_bond_atom_site_label_2
_geom_bond_distance
_geom_bond_site_symmetry_2
Pb1 N1 2.478(3) .
Pb1 N2 2.536(3) .
Pb1 O2 2.550(3) .
Pb1 O4 2.645(3) 1_655
Pb1 O1 2.655(3) .
Pb1 O7 2.690(4) .
Pb1 O5 2.901(3) 3_655
S1 O6 1.438(3) .
S1 O5 1.459(3) .
S1 O4 1.461(3) .
S1 C6 1.772(4) .
O1 C1 1.240(5) .
O2 C1 1.281(5) .
O3 C3 1.342(4) .
O3 H3 0.8200 .
O4 Pb1 2.645(3) 1_455
O7 C20 1.176(7) .
N1 C8 1.326(5) .
N1 C19 1.356(5) .
N2 C17 1.320(5) .
N2 C18 1.364(5) .
N3 C20 1.326(7) .
N3 C22 1.411(7) .
N3 C21 1.459(7) .
C1 C2 1.492(5) .
C2 C7 1.390(5) .
C2 C3 1.407(5) .
C3 C4 1.389(5) .
C4 C5 1.373(6) .
C4 H4 0.9300 .
C5 C6 1.395(5) .
C5 H5 0.9300 .
C6 C7 1.375(5) .
C7 H7 0.9300 .
C8 C9 1.396(6) .
C8 H8 0.9300 .
C9 C10 1.366(6) .
C9 H9 0.9300 .
C10 C11 1.393(6) .
C10 H10 0.9300 .
C11 C19 1.412(5) .
C11 C12 1.442(6) .
C12 C13 1.334(7) .
C12 H12 0.9300 .
C13 C14 1.418(6) .
C13 H13 0.9300 .
C14 C18 1.403(5) .
C14 C15 1.404(6) .
C15 C16 1.366(6) .
C15 H15 0.9300 .
C16 C17 1.388(5) .
C16 H16 0.9300 .
C17 H17 0.9300 .
C18 C19 1.438(5) .
C20 H20 0.9300 .
C21 H21A 0.9600 .
C21 H21B 0.9600 .
C21 H21C 0.9600 .
C22 H22A 0.9600 .
C22 H22B 0.9600 .
C22 H22C 0.9600 .

loop_
_geom_hbond_atom_site_label_D
_geom_hbond_atom_site_label_H
_geom_hbond_atom_site_label_A
_geom_hbond_distance_DH
_geom_hbond_distance_HA
_geom_hbond_distance_DA
_geom_hbond_angle_DHA
O3 H3 O2 0.82 1.80 2.526(4) 146.9

loop_
_geom_torsion_atom_site_label_1
_geom_torsion_atom_site_label_2
_geom_torsion_atom_site_label_3
_geom_torsion_atom_site_label_4
_geom_torsion
_geom_torsion_site_symmetry_1
_geom_torsion_site_symmetry_4
N1 Pb1 O1 C1 -98.5(2) . .
N2 Pb1 O1 C1 -41.3(2) . .
O2 Pb1 O1 C1 -0.9(2) . .
O4 Pb1 O1 C1 -133.1(2) 1_655 .
O7 Pb1 O1 C1 178.5(2) . .
O5 Pb1 O1 C1 45.3(2) 3_655 .
N1 Pb1 O2 C1 74.6(2) . .
N2 Pb1 O2 C1 140.4(2) . .
O4 Pb1 O2 C1 132.8(2) 1_655 .
O1 Pb1 O2 C1 0.8(2) . .
O7 Pb1 O2 C1 0.0(3) . .
O5 Pb1 O2 C1 -137.7(2) 3_655 .
O6 S1 O4 Pb1 126.08(19) . 1_455
O5 S1 O4 Pb1 -3.7(2) . 1_455
C6 S1 O4 Pb1 -117.87(18) . 1_455
N1 Pb1 O7 C20 173.0(5) . .
N2 Pb1 O7 C20 142.7(5) . .
O2 Pb1 O7 C20 -109.7(5) . .
O4 Pb1 O7 C20 95.6(5) 1_655 .
O1 Pb1 O7 C20 -110.4(5) . .
O5 Pb1 O7 C20 4.5(6) 3_655 .
N2 Pb1 N1 C8 177.1(3) . .
O2 Pb1 N1 C8 -112.7(3) . .
O4 Pb1 N1 C8 97.3(3) 1_655 .
O1 Pb1 N1 C8 -63.1(3) . .
O7 Pb1 N1 C8 17.5(3) . .
O5 Pb1 N1 C8 -176.9(3) 3_655 .
N2 Pb1 N1 C19 -5.0(2) . .
O2 Pb1 N1 C19 65.2(3) . .
O4 Pb1 N1 C19 -84.8(3) 1_655 .
O1 Pb1 N1 C19 114.8(3) . .
O7 Pb1 N1 C19 -164.7(3) . .
O5 Pb1 N1 C19 1.0(4) 3_655 .
N1 Pb1 N2 C17 179.5(3) . .
O2 Pb1 N2 C17 84.8(3) . .
O4 Pb1 N2 C17 -99.7(3) 1_655 .
O1 Pb1 N2 C17 116.7(3) . .
O7 Pb1 N2 C17 -147.5(3) . .
O5 Pb1 N2 C17 3.0(3) 3_655 .
N1 Pb1 N2 C18 5.7(2) . .
O2 Pb1 N2 C18 -89.0(3) . .
O4 Pb1 N2 C18 86.6(3) 1_655 .
O1 Pb1 N2 C18 -57.1(3) . .
O7 Pb1 N2 C18 38.8(3) . .
O5 Pb1 N2 C18 -170.7(3) 3_655 .
Pb1 O1 C1 O2 1.6(4) . .
Pb1 O1 C1 C2 180.0(3) . .
Pb1 O2 C1 O1 -1.6(4) . .
Pb1 O2 C1 C2 179.9(3) . .
O1 C1 C2 C7 1.4(5) . .
O2 C1 C2 C7 179.9(3) . .
O1 C1 C2 C3 -178.2(3) . .
O2 C1 C2 C3 0.3(5) . .
C7 C2 C3 O3 175.7(4) . .
C1 C2 C3 O3 -4.7(5) . .
C7 C2 C3 C4 -4.4(5) . .
C1 C2 C3 C4 175.1(3) . .
O3 C3 C4 C5 -176.1(4) . .
C2 C3 C4 C5 4.0(6) . .
C3 C4 C5 C6 -0.9(6) . .
C4 C5 C6 C7 -1.7(6) . .
C4 C5 C6 S1 177.2(3) . .
O6 S1 C6 C7 -27.5(4) . .
O5 S1 C6 C7 93.9(3) . .
O4 S1 C6 C7 -148.5(3) . .
O6 S1 C6 C5 153.6(3) . .
O5 S1 C6 C5 -85.0(3) . .
O4 S1 C6 C5 32.7(3) . .
C5 C6 C7 C2 1.2(5) . .
S1 C6 C7 C2 -177.7(3) . .
C3 C2 C7 C6 1.9(5) . .
C1 C2 C7 C6 -177.7(3) . .
C19 N1 C8 C9 -1.9(6) . .
Pb1 N1 C8 C9 176.0(3) . .
N1 C8 C9 C10 1.1(7) . .
C8 C9 C10 C11 -0.2(6) . .
C9 C10 C11 C19 0.1(6) . .
C9 C10 C11 C12 178.3(4) . .
C10 C11 C12 C13 -178.6(4) . .
C19 C11 C12 C13 -0.5(6) . .
C11 C12 C13 C14 -0.3(7) . .
C12 C13 C14 C18 1.0(6) . .
C12 C13 C14 C15 -179.3(4) . .
C18 C14 C15 C16 2.4(6) . .
C13 C14 C15 C16 -177.3(4) . .
C14 C15 C16 C17 -1.7(6) . .
C18 N2 C17 C16 -0.6(6) . .
Pb1 N2 C17 C16 -174.3(3) . .
C15 C16 C17 N2 0.8(6) . .
C17 N2 C18 C14 1.4(5) . .
Pb1 N2 C18 C14 175.5(3) . .
C17 N2 C18 C19 179.8(3) . .
Pb1 N2 C18 C19 -6.1(4) . .
C15 C14 C18 N2 -2.2(6) . .
C13 C14 C18 N2 177.4(4) . .
C15 C14 C18 C19 179.4(4) . .
C13 C14 C18 C19 -0.9(6) . .
C8 N1 C19 C11 1.8(5) . .
Pb1 N1 C19 C11 -176.1(3) . .
C8 N1 C19 C18 -177.9(3) . .
Pb1 N1 C19 C18 4.1(4) . .
C10 C11 C19 N1 -1.0(6) . .
C12 C11 C19 N1 -179.2(4) . .
C10 C11 C19 C18 178.8(4) . .
C12 C11 C19 C18 0.6(6) . .
N2 C18 C19 N1 1.5(5) . .
C14 C18 C19 N1 179.9(3) . .
N2 C18 C19 C11 -178.3(3) . .
C14 C18 C19 C11 0.1(5) . .
Pb1 O7 C20 N3 -152.5(5) . .
C22 N3 C20 O7 2.7(10) . .
C21 N3 C20 O7 -174.2(6) . .
